data_1548595
loop_
_publ_author_name
'Auerhammer, Dominic'
'Arrowsmith, Merle'
'Dewhurst, Rian D.'
'Kupfer, Thomas'
'B\"ohnke, Julian'
'Braunschweig, Holger'

_publ_section_title
;
 Closely related yet different: a borylene and its dimer are
 non-interconvertible but connected through reactivity.
;
_journal_issue 8
_journal_name_full 'Chemical science'
_journal_page_first 2252
_journal_page_last 2260
_journal_paper_doi 10.1039/c7sc04789d
_journal_volume 9
_journal_year 2018
_chemical_formula_moiety 'C42 H62 B2 N4 S, C7 H8'
_chemical_formula_sum 'C49 H70 B2 N4 S'
_chemical_formula_weight 768.77
_chemical_properties_physical Air-sensitive,Moisture-sensitive
_space_group_crystal_system monoclinic
_space_group_IT_number 14
_space_group_name_Hall '-P 2ybc'
_space_group_name_H-M_alt 'P 1 21/c 1'
_symmetry_space_group_name_Hall '-P 2ybc'
_symmetry_space_group_name_H-M 'P 1 21/c 1'
_atom_sites_solution_hydrogens geom
_audit_creation_method SHELXL-2014/7
_audit_update_record
;
2017-10-27 deposited with the CCDC.
2018-01-04 downloaded from the CCDC.
;
_cell_angle_alpha 90
_cell_angle_beta 97.143(10)
_cell_angle_gamma 90
_cell_formula_units_Z 4
_cell_length_a 18.966(4)
_cell_length_b 13.037(3)
_cell_length_c 18.816(5)
_cell_measurement_reflns_used 3125
_cell_measurement_temperature 100(2)
_cell_measurement_theta_max 21.41
_cell_measurement_theta_min 2.26
_cell_volume 4616.3(19)
_computing_data_collection 'Smart NT ver. 5.63 (Bruker AXS)'
_computing_molecular_graphics 'ShelXLe (Huebschle et all, 2011)'
_computing_publication_material 'SHELXL-2014/6 (Sheldrick, 2014)'
_computing_structure_refinement 'SHELXL-2014/6 (Sheldrick, 2014)'
_computing_structure_solution 'SHELXT (Sheldrick, 2012)'
_diffrn_ambient_temperature 100(2)
_diffrn_detector 'CCD area detector (Photon)'
_diffrn_detector_area_resol_mean 8.333
_diffrn_measured_fraction_theta_full 0.999
_diffrn_measured_fraction_theta_max 0.999
_diffrn_measurement_device_type 'Bruker D8 Quest'
_diffrn_measurement_method '\f and \w scans'
_diffrn_radiation_type MoK\a
_diffrn_radiation_wavelength 0.71073
_diffrn_reflns_av_R_equivalents 0.1654
_diffrn_reflns_av_unetI/netI 0.2109
_diffrn_reflns_Laue_measured_fraction_full 0.999
_diffrn_reflns_Laue_measured_fraction_max 0.999
_diffrn_reflns_limit_h_max 23
_diffrn_reflns_limit_h_min -23
_diffrn_reflns_limit_k_max 15
_diffrn_reflns_limit_k_min -15
_diffrn_reflns_limit_l_max 22
_diffrn_reflns_limit_l_min -21
_diffrn_reflns_number 32550
_diffrn_reflns_point_group_measured_fraction_full 0.999
_diffrn_reflns_point_group_measured_fraction_max 0.999
_diffrn_reflns_theta_full 25.678
_diffrn_reflns_theta_max 25.678
_diffrn_reflns_theta_min 1.900
_diffrn_source 'sealed tube'
_exptl_absorpt_coefficient_mu 0.107
_exptl_absorpt_correction_T_max 0.7454
_exptl_absorpt_correction_T_min 0.5936
_exptl_absorpt_correction_type multi-scan
_exptl_absorpt_process_details 'SadAbs 2014/4 (Bruker AXS)'
_exptl_crystal_colour orange
_exptl_crystal_density_diffrn 1.106
_exptl_crystal_description block
_exptl_crystal_F_000 1672
_exptl_crystal_size_max 0.550
_exptl_crystal_size_mid 0.230
_exptl_crystal_size_min 0.214
_refine_diff_density_max 0.467
_refine_diff_density_min -0.366
_refine_diff_density_rms 0.060
_refine_ls_extinction_coef 0.0032(6)
_refine_ls_extinction_expression Fc^*^=kFc[1+0.001xFc^2^\l^3^/sin(2\q)]^-1/4^
_refine_ls_extinction_method 'SHELXL-2014/7 (Sheldrick 2014'
_refine_ls_goodness_of_fit_ref 0.951
_refine_ls_hydrogen_treatment constr
_refine_ls_matrix_type full
_refine_ls_number_parameters 565
_refine_ls_number_reflns 8748
_refine_ls_number_restraints 528
_refine_ls_restrained_S_all 0.983
_refine_ls_R_factor_all 0.2190
_refine_ls_R_factor_gt 0.0779
_refine_ls_shift/su_max 0.000
_refine_ls_shift/su_mean 0.000
_refine_ls_structure_factor_coef Fsqd
_refine_ls_weighting_details 'w=1/[\s^2^(Fo^2^)+(0.0888P)^2^] where P=(Fo^2^+2Fc^2^)/3'
_refine_ls_weighting_scheme calc
_refine_ls_wR_factor_gt 0.1632
_refine_ls_wR_factor_ref 0.2174
_reflns_Friedel_coverage 0.000
_reflns_number_gt 6377
_reflns_number_total 8748
_reflns_threshold_expression 'I > 2\s(I)'
_cod_data_source_file c7sc04789d2.cif
_cod_data_source_block MonoclinP_a
_cod_depositor_comments 'Adding full bibliography for 1548594--1548603.cif.'
_cod_original_cell_volume 4616.2(18)
_cod_database_code 1548595
_shelx_shelxl_version_number 2014/7
_shelx_space_group_comment
;
The symmetry employed for this shelxl refinement is uniquely defined
by the following loop, which should always be used as a source of
symmetry information in preference to the above space-group names.
They are only intended as comments.
;
_shelx_estimated_absorpt_t_min 0.944
_shelx_estimated_absorpt_t_max 0.978

loop_
_space_group_symop_operation_xyz
'x, y, z'
'-x, y+1/2, -z+1/2'
'-x, -y, -z'
'x, -y-1/2, z-1/2'

loop_
_atom_site_label
_atom_site_type_symbol
_atom_site_fract_x
_atom_site_fract_y
_atom_site_fract_z
_atom_site_U_iso_or_equiv
_atom_site_adp_type
_atom_site_occupancy
_atom_site_site_symmetry_order
_atom_site_calc_flag
_atom_site_refinement_flags_posn
_atom_site_refinement_flags_adp
_atom_site_refinement_flags_occupancy
_atom_site_disorder_assembly
_atom_site_disorder_group
S1 S 0.17597(6) 0.48480(8) 0.44315(6) 0.0315(3) Uani 1 1 d . U . . .
N1 N 0.2133(2) 0.6977(3) 0.54209(18) 0.0364(9) Uani 1 1 d . U . . .
N2 N 0.2400(2) 0.6481(3) 0.2932(2) 0.0531(12) Uani 1 1 d . U . . .
N3 N 0.27667(18) 0.3637(2) 0.33453(17) 0.0263(8) Uani 1 1 d . U . . .
N4 N 0.3417(2) 0.4499(3) 0.5854(2) 0.0585(13) Uani 1 1 d . U . . .
C1 C 0.2519(2) 0.6794(3) 0.4902(2) 0.0329(11) Uani 1 1 d . U . . .
C2 C 0.2476(3) 0.7780(4) 0.5962(3) 0.0538(11) Uani 1 1 d . U . . .
C3 C 0.2883(3) 0.7239(4) 0.6610(2) 0.0717(16) Uani 1 1 d . U . . .
H3A H 0.3179 0.7739 0.6900 0.108 Uiso 1 1 calc R U . . .
H3B H 0.3185 0.6702 0.6445 0.108 Uiso 1 1 calc R U . . .
H3C H 0.2544 0.6931 0.6901 0.108 Uiso 1 1 calc R U . . .
C4 C 0.1895(3) 0.8466(4) 0.6216(3) 0.0672(16) Uani 1 1 d . U . . .
H4A H 0.2117 0.9027 0.6509 0.101 Uiso 1 1 calc R U . . .
H4B H 0.1600 0.8056 0.6500 0.101 Uiso 1 1 calc R U . . .
H4C H 0.1598 0.8750 0.5799 0.101 Uiso 1 1 calc R U . . .
C5 C 0.2945(3) 0.8331(4) 0.5509(3) 0.0542(11) Uani 1 1 d . U . . .
H5A H 0.3375 0.8594 0.5806 0.065 Uiso 1 1 calc R U . . .
H5B H 0.2690 0.8918 0.5261 0.065 Uiso 1 1 calc R U . . .
C6 C 0.3151(3) 0.7546(3) 0.4963(3) 0.0486(10) Uani 1 1 d . U . . .
C7 C 0.3230(3) 0.8070(3) 0.4246(3) 0.0533(13) Uani 1 1 d . U . . .
H7A H 0.3578 0.8626 0.4325 0.080 Uiso 1 1 calc R U . . .
H7B H 0.2770 0.8352 0.4041 0.080 Uiso 1 1 calc R U . . .
H7C H 0.3391 0.7567 0.3915 0.080 Uiso 1 1 calc R U . . .
C8 C 0.3857(3) 0.7006(4) 0.5231(3) 0.0556(14) Uani 1 1 d . U . . .
H8A H 0.4244 0.7508 0.5274 0.083 Uiso 1 1 calc R U . . .
H8B H 0.3952 0.6471 0.4890 0.083 Uiso 1 1 calc R U . . .
H8C H 0.3824 0.6695 0.5700 0.083 Uiso 1 1 calc R U . . .
C9 C 0.1390(3) 0.6682(3) 0.5432(2) 0.0439(9) Uani 1 1 d . U . . .
C10 C 0.1184(3) 0.5971(4) 0.5921(3) 0.0591(10) Uani 1 1 d . U . . .
C11 C 0.1697(3) 0.5323(4) 0.6405(3) 0.0699(12) Uani 1 1 d . U . . .
H11 H 0.2192 0.5486 0.6308 0.084 Uiso 1 1 calc R U . . .
C12 C 0.1556(4) 0.4169(4) 0.6264(3) 0.0861(18) Uani 1 1 d . U . . .
H12A H 0.1932 0.3765 0.6539 0.129 Uiso 1 1 calc R U . . .
H12B H 0.1552 0.4026 0.5752 0.129 Uiso 1 1 calc R U . . .
H12C H 0.1095 0.3983 0.6412 0.129 Uiso 1 1 calc R U . . .
C13 C 0.1635(4) 0.5547(5) 0.7210(3) 0.1001(19) Uani 1 1 d . U . . .
H13A H 0.2019 0.5192 0.7512 0.150 Uiso 1 1 calc R U . . .
H13B H 0.1175 0.5301 0.7327 0.150 Uiso 1 1 calc R U . . .
H13C H 0.1674 0.6287 0.7298 0.150 Uiso 1 1 calc R U . . .
C14 C 0.0452(3) 0.5836(4) 0.5920(3) 0.0664(11) Uani 1 1 d . U . . .
H14 H 0.0292 0.5358 0.6246 0.080 Uiso 1 1 calc R U . . .
C15 C -0.0042(3) 0.6363(4) 0.5471(3) 0.0671(11) Uani 1 1 d . U . . .
H15 H -0.0534 0.6253 0.5491 0.081 Uiso 1 1 calc R U . . .
C16 C 0.0173(3) 0.7042(3) 0.4996(3) 0.0553(10) Uani 1 1 d . U . . .
H16 H -0.0174 0.7401 0.4683 0.066 Uiso 1 1 calc R U . . .
C17 C 0.0887(3) 0.7225(3) 0.4958(2) 0.0433(9) Uani 1 1 d . U . . .
C18 C 0.1064(3) 0.7982(3) 0.4400(2) 0.0446(10) Uani 1 1 d . U . . .
H18 H 0.1591 0.8074 0.4456 0.054 Uiso 1 1 calc R U . . .
C19 C 0.0831(3) 0.7556(4) 0.3653(2) 0.0544(13) Uani 1 1 d . U . . .
H19A H 0.0995 0.8013 0.3294 0.082 Uiso 1 1 calc R U . . .
H19B H 0.0311 0.7509 0.3574 0.082 Uiso 1 1 calc R U . . .
H19C H 0.1036 0.6872 0.3611 0.082 Uiso 1 1 calc R U . . .
C20 C 0.0720(3) 0.9041(3) 0.4463(3) 0.0616(14) Uani 1 1 d . U . . .
H20A H 0.0820 0.9474 0.4061 0.092 Uiso 1 1 calc R U . . .
H20B H 0.0916 0.9364 0.4915 0.092 Uiso 1 1 calc R U . . .
H20C H 0.0205 0.8961 0.4452 0.092 Uiso 1 1 calc R U . . .
C21 C 0.2394(2) 0.6280(3) 0.3525(2) 0.0335(11) Uani 1 1 d . U . . .
C31 C 0.3097(2) 0.4194(3) 0.3870(2) 0.0262(10) Uani 1 1 d . U . . .
C32 C 0.3228(2) 0.3367(3) 0.2752(2) 0.0350(11) Uani 1 1 d . U . . .
C33 C 0.3080(3) 0.2294(3) 0.2466(3) 0.0542(14) Uani 1 1 d . U . . .
H33A H 0.3382 0.2151 0.2091 0.081 Uiso 1 1 calc R U . . .
H33B H 0.2579 0.2239 0.2266 0.081 Uiso 1 1 calc R U . . .
H33C H 0.3183 0.1798 0.2856 0.081 Uiso 1 1 calc R U . . .
C34 C 0.3114(3) 0.4133(4) 0.2134(2) 0.0475(13) Uani 1 1 d . U . . .
H34A H 0.3516 0.4099 0.1854 0.071 Uiso 1 1 calc R U . . .
H34B H 0.3079 0.4827 0.2326 0.071 Uiso 1 1 calc R U . . .
H34C H 0.2674 0.3964 0.1826 0.071 Uiso 1 1 calc R U . . .
C35 C 0.3958(2) 0.3486(3) 0.3176(2) 0.0414(12) Uani 1 1 d . U . . .
H35A H 0.4307 0.3713 0.2860 0.050 Uiso 1 1 calc R U . . .
H35B H 0.4120 0.2825 0.3399 0.050 Uiso 1 1 calc R U . . .
C36 C 0.3884(2) 0.4296(3) 0.3756(2) 0.0360(11) Uani 1 1 d . U . . .
C37 C 0.4381(3) 0.4044(4) 0.4433(2) 0.0585(15) Uani 1 1 d . U . . .
H37A H 0.4872 0.4015 0.4321 0.088 Uiso 1 1 calc R U . . .
H37B H 0.4250 0.3379 0.4621 0.088 Uiso 1 1 calc R U . . .
H37C H 0.4342 0.4578 0.4794 0.088 Uiso 1 1 calc R U . . .
C38 C 0.4062(3) 0.5383(3) 0.3514(3) 0.0524(14) Uani 1 1 d . U . . .
H38A H 0.4558 0.5406 0.3419 0.079 Uiso 1 1 calc R U . . .
H38B H 0.3991 0.5875 0.3893 0.079 Uiso 1 1 calc R U . . .
H38C H 0.3749 0.5560 0.3077 0.079 Uiso 1 1 calc R U . . .
C39 C 0.2096(2) 0.3097(3) 0.3377(2) 0.0302(10) Uani 1 1 d . U . . .
C40 C 0.1482(2) 0.3340(3) 0.2912(2) 0.0319(10) Uani 1 1 d . U . . .
C41 C 0.1413(2) 0.4245(3) 0.2394(2) 0.0328(11) Uani 1 1 d . U . . .
H41 H 0.1873 0.4628 0.2454 0.039 Uiso 1 1 calc R U . . .
C42 C 0.0827(2) 0.4979(3) 0.2558(2) 0.0421(12) Uani 1 1 d . U . . .
H42A H 0.0838 0.5596 0.2263 0.063 Uiso 1 1 calc R U . . .
H42B H 0.0903 0.5169 0.3066 0.063 Uiso 1 1 calc R U . . .
H42C H 0.0364 0.4642 0.2451 0.063 Uiso 1 1 calc R U . . .
C43 C 0.1273(3) 0.3868(3) 0.1618(2) 0.0464(13) Uani 1 1 d . U . . .
H43A H 0.1261 0.4456 0.1292 0.070 Uiso 1 1 calc R U . . .
H43B H 0.0816 0.3509 0.1544 0.070 Uiso 1 1 calc R U . . .
H43C H 0.1653 0.3398 0.1521 0.070 Uiso 1 1 calc R U . . .
C44 C 0.0882(3) 0.2728(3) 0.2944(2) 0.0454(12) Uani 1 1 d . U . . .
H44 H 0.0457 0.2882 0.2639 0.055 Uiso 1 1 calc R U . . .
C45 C 0.0891(3) 0.1906(4) 0.3406(3) 0.0542(14) Uani 1 1 d . U . . .
H45 H 0.0481 0.1489 0.3408 0.065 Uiso 1 1 calc R U . . .
C46 C 0.1489(3) 0.1694(3) 0.3856(3) 0.0525(14) Uani 1 1 d . U . . .
H46 H 0.1482 0.1139 0.4183 0.063 Uiso 1 1 calc R U . . .
C47 C 0.2117(3) 0.2265(3) 0.3858(2) 0.0380(11) Uani 1 1 d . U . . .
C48 C 0.2744(3) 0.1954(3) 0.4381(2) 0.0453(13) Uani 1 1 d . U . . .
H48 H 0.3149 0.2421 0.4317 0.054 Uiso 1 1 calc R U . . .
C49A C 0.2978(3) 0.0840(3) 0.4257(3) 0.0725(18) Uani 1 1 d . U . . .
H49A H 0.3391 0.0671 0.4603 0.109 Uiso 1 1 calc R U . . .
H49B H 0.3103 0.0773 0.3770 0.109 Uiso 1 1 calc R U . . .
H49C H 0.2587 0.0371 0.4320 0.109 Uiso 1 1 calc R U . . .
C50 C 0.2572(3) 0.2057(4) 0.5159(2) 0.0573(15) Uani 1 1 d . U . . .
H50A H 0.2400 0.2751 0.5236 0.086 Uiso 1 1 calc R U . . .
H50B H 0.3003 0.1926 0.5491 0.086 Uiso 1 1 calc R U . . .
H50C H 0.2206 0.1557 0.5243 0.086 Uiso 1 1 calc R U . . .
C51 C 0.3143(2) 0.4572(3) 0.5268(3) 0.0383(12) Uani 1 1 d . U . . .
C60_1 C 0.4773(8) 0.2987(9) 0.1046(7) 0.091(3) Uani 0.560(4) 1 d . U P A 1
H60A_1 H 0.4253 0.2972 0.0973 0.136 Uiso 0.560(4) 1 calc R U P A 1
H60B_1 H 0.4951 0.2407 0.1347 0.136 Uiso 0.560(4) 1 calc R U P A 1
H60C_1 H 0.4954 0.2938 0.0581 0.136 Uiso 0.560(4) 1 calc R U P A 1
C61_1 C 0.5008(4) 0.3921(5) 0.1386(4) 0.078(2) Uani 0.560(4) 1 d G U P A 1
C62_1 C 0.5469(4) 0.3847(5) 0.2019(5) 0.079(2) Uani 0.560(4) 1 d G U P A 1
H62_1 H 0.5655 0.3198 0.2178 0.095 Uiso 0.560(4) 1 calc R U P A 1
C63_1 C 0.5659(4) 0.4722(6) 0.2420(4) 0.083(3) Uani 0.560(4) 1 d G U P A 1
H63_1 H 0.5974 0.4671 0.2852 0.100 Uiso 0.560(4) 1 calc R U P A 1
C64_1 C 0.5387(4) 0.5671(5) 0.2188(4) 0.071(2) Uani 0.560(4) 1 d G U P A 1
H64_1 H 0.5517 0.6270 0.2461 0.086 Uiso 0.560(4) 1 calc R U P A 1
C65_1 C 0.4926(4) 0.5746(5) 0.1555(4) 0.073(3) Uani 0.560(4) 1 d G U P A 1
H65_1 H 0.4741 0.6395 0.1396 0.087 Uiso 0.560(4) 1 calc R U P A 1
C66_1 C 0.4737(4) 0.4870(6) 0.1154(3) 0.075(2) Uani 0.560(4) 1 d G U P A 1
H66_1 H 0.4421 0.4921 0.0722 0.090 Uiso 0.560(4) 1 calc R U P A 1
C60_2 C 0.5801(9) 0.4590(12) 0.2421(9) 0.082(3) Uani 0.440(4) 1 d . U P A -1
H60A_2 H 0.5667 0.4323 0.2872 0.124 Uiso 0.440(4) 1 calc R U P A -1
H60B_2 H 0.5761 0.5339 0.2417 0.124 Uiso 0.440(4) 1 calc R U P A -1
H60C_2 H 0.6293 0.4394 0.2377 0.124 Uiso 0.440(4) 1 calc R U P A -1
C61_2 C 0.5361(5) 0.4192(8) 0.1862(4) 0.076(2) Uani 0.440(4) 1 d G U P A -1
C62_2 C 0.5117(5) 0.4910(6) 0.1343(6) 0.078(2) Uani 0.440(4) 1 d G U P A -1
H62_2 H 0.5229 0.5615 0.1417 0.093 Uiso 0.440(4) 1 calc R U P A -1
C63_2 C 0.4710(5) 0.4596(7) 0.0715(5) 0.084(3) Uani 0.440(4) 1 d G U P A -1
H63_2 H 0.4543 0.5087 0.0360 0.101 Uiso 0.440(4) 1 calc R U P A -1
C64_2 C 0.4546(5) 0.3564(8) 0.0606(5) 0.083(3) Uani 0.440(4) 1 d G U P A -1
H64_2 H 0.4268 0.3350 0.0177 0.099 Uiso 0.440(4) 1 calc R U P A -1
C65_2 C 0.4790(6) 0.2846(6) 0.1125(6) 0.090(3) Uani 0.440(4) 1 d G U P A -1
H65_2 H 0.4679 0.2141 0.1051 0.108 Uiso 0.440(4) 1 calc R U P A -1
C66_2 C 0.5198(6) 0.3160(7) 0.1753(5) 0.077(2) Uani 0.440(4) 1 d G U P A -1
H66_2 H 0.5364 0.2669 0.2108 0.092 Uiso 0.440(4) 1 calc R U P A -1
B1 B 0.2369(3) 0.5936(3) 0.4314(2) 0.0288(11) Uani 1 1 d . U . . .
B2 B 0.2746(3) 0.4702(4) 0.4502(3) 0.0302(11) Uani 1 1 d . U . . .

loop_
_atom_site_aniso_label
_atom_site_aniso_U_11
_atom_site_aniso_U_22
_atom_site_aniso_U_33
_atom_site_aniso_U_23
_atom_site_aniso_U_13
_atom_site_aniso_U_12
S1 0.0376(7) 0.0274(6) 0.0315(7) 0.0003(5) 0.0123(5) 0.0008(5)
N1 0.046(2) 0.036(2) 0.026(2) -0.0029(16) -0.0005(18) 0.0146(18)
N2 0.089(4) 0.036(2) 0.036(2) 0.003(2) 0.014(2) -0.006(2)
N3 0.034(2) 0.0189(17) 0.0274(19) -0.0029(15) 0.0090(16) -0.0015(15)
N4 0.073(3) 0.058(3) 0.041(3) -0.006(2) -0.008(2) 0.023(2)
C1 0.036(3) 0.030(2) 0.032(2) -0.0022(19) 0.001(2) 0.012(2)
C2 0.057(2) 0.055(2) 0.045(2) -0.0286(19) -0.010(2) 0.025(2)
C3 0.079(4) 0.082(3) 0.048(3) -0.023(3) -0.013(3) 0.045(3)
C4 0.069(4) 0.077(3) 0.051(3) -0.036(3) -0.015(3) 0.033(3)
C5 0.053(2) 0.047(2) 0.058(2) -0.0269(19) -0.0089(19) 0.0131(19)
C6 0.045(2) 0.037(2) 0.060(2) -0.0241(19) -0.004(2) 0.0068(18)
C7 0.052(3) 0.029(2) 0.079(3) -0.010(2) 0.009(3) -0.006(2)
C8 0.041(3) 0.048(3) 0.075(3) -0.032(3) -0.004(3) 0.005(2)
C9 0.063(2) 0.0319(18) 0.042(2) 0.0071(16) 0.0292(18) 0.0173(17)
C10 0.085(2) 0.0465(18) 0.0532(19) 0.0143(16) 0.0378(19) 0.0248(18)
C11 0.110(3) 0.061(2) 0.047(2) 0.021(2) 0.041(2) 0.036(2)
C12 0.134(5) 0.072(3) 0.060(3) 0.031(3) 0.046(3) 0.043(3)
C13 0.157(5) 0.098(4) 0.056(3) 0.027(3) 0.053(3) 0.048(4)
C14 0.083(3) 0.053(2) 0.072(2) 0.0196(19) 0.045(2) 0.013(2)
C15 0.070(2) 0.054(2) 0.085(2) 0.012(2) 0.039(2) 0.014(2)
C16 0.058(2) 0.041(2) 0.072(2) 0.0091(18) 0.029(2) 0.0127(19)
C17 0.052(2) 0.0297(17) 0.0524(19) 0.0067(15) 0.0222(17) 0.0111(16)
C18 0.049(2) 0.0310(19) 0.054(2) 0.0080(18) 0.006(2) 0.0055(18)
C19 0.059(3) 0.052(3) 0.050(3) 0.006(2) 0.003(3) 0.018(3)
C20 0.068(3) 0.032(3) 0.078(3) 0.003(3) -0.017(3) 0.003(2)
C21 0.049(3) 0.022(2) 0.030(3) -0.001(2) 0.006(2) 0.002(2)
C31 0.032(2) 0.018(2) 0.030(2) -0.0008(18) 0.008(2) 0.0019(18)
C32 0.037(3) 0.035(2) 0.036(3) -0.008(2) 0.016(2) -0.001(2)
C33 0.052(4) 0.051(3) 0.062(3) -0.027(3) 0.017(3) 0.003(3)
C34 0.050(3) 0.065(3) 0.029(3) 0.001(2) 0.015(2) -0.001(3)
C35 0.040(3) 0.041(3) 0.045(3) -0.009(2) 0.012(2) 0.007(2)
C36 0.032(3) 0.037(2) 0.041(3) -0.010(2) 0.010(2) 0.000(2)
C37 0.036(3) 0.079(4) 0.058(3) -0.023(3) -0.001(3) 0.013(3)
C38 0.044(3) 0.046(3) 0.074(4) -0.014(3) 0.031(3) -0.007(2)
C39 0.042(3) 0.025(2) 0.026(2) -0.0055(19) 0.013(2) -0.006(2)
C40 0.042(3) 0.026(2) 0.028(2) -0.0028(19) 0.009(2) -0.011(2)
C41 0.035(3) 0.034(2) 0.030(3) -0.002(2) 0.006(2) -0.012(2)
C42 0.038(3) 0.050(3) 0.037(3) 0.000(2) 0.002(2) -0.003(2)
C43 0.055(3) 0.049(3) 0.034(3) -0.003(2) -0.001(2) -0.015(3)
C44 0.048(3) 0.046(3) 0.042(3) -0.005(2) 0.001(2) -0.017(2)
C45 0.065(4) 0.044(3) 0.055(3) 0.001(3) 0.010(3) -0.026(3)
C46 0.077(4) 0.032(3) 0.049(3) 0.006(2) 0.010(3) -0.017(3)
C47 0.056(3) 0.023(2) 0.036(3) -0.003(2) 0.009(2) -0.004(2)
C48 0.066(3) 0.027(2) 0.044(3) 0.007(2) 0.013(3) 0.006(2)
C49A 0.104(5) 0.037(3) 0.075(4) 0.012(3) 0.004(3) 0.019(3)
C50 0.081(4) 0.046(3) 0.047(3) 0.015(3) 0.016(3) 0.004(3)
C51 0.042(3) 0.035(3) 0.037(3) -0.008(2) 0.003(2) 0.013(2)
C60_1 0.065(5) 0.103(5) 0.109(5) -0.031(5) 0.025(5) 0.001(5)
C61_1 0.053(4) 0.094(4) 0.093(4) -0.029(4) 0.030(4) 0.003(4)
C62_1 0.056(4) 0.098(5) 0.089(4) -0.025(4) 0.032(4) -0.002(4)
C63_1 0.058(5) 0.101(5) 0.095(5) -0.009(4) 0.030(5) 0.000(5)
C64_1 0.051(5) 0.075(5) 0.091(5) 0.003(4) 0.021(4) -0.005(4)
C65_1 0.060(5) 0.074(5) 0.085(5) 0.003(5) 0.014(5) -0.004(5)
C66_1 0.053(5) 0.092(5) 0.083(5) -0.019(4) 0.019(4) 0.008(4)
C60_2 0.057(5) 0.105(5) 0.091(5) -0.008(5) 0.031(5) -0.001(5)
C61_2 0.052(4) 0.098(5) 0.085(5) -0.025(4) 0.030(4) -0.001(4)
C62_2 0.055(5) 0.090(4) 0.091(5) -0.018(4) 0.023(4) 0.006(4)
C63_2 0.059(5) 0.101(5) 0.097(6) -0.027(5) 0.022(5) 0.012(5)
C64_2 0.058(5) 0.098(6) 0.096(6) -0.028(5) 0.024(5) 0.010(5)
C65_2 0.065(5) 0.100(5) 0.110(6) -0.032(5) 0.026(5) 0.005(5)
C66_2 0.052(5) 0.094(5) 0.092(5) -0.038(5) 0.038(4) -0.001(5)
B1 0.037(3) 0.026(2) 0.024(3) 0.000(2) 0.007(2) 0.004(2)
B2 0.036(3) 0.031(2) 0.025(2) -0.001(2) 0.009(2) 0.005(2)

loop_
_atom_type_symbol
_atom_type_description
_atom_type_scat_dispersion_real
_atom_type_scat_dispersion_imag
_atom_type_scat_source
C C 0.0033 0.0016 'International Tables Vol C Tables 4.2.6.8 and 6.1.1.4'
H H 0.0000 0.0000 'International Tables Vol C Tables 4.2.6.8 and 6.1.1.4'
B B 0.0013 0.0007 'International Tables Vol C Tables 4.2.6.8 and 6.1.1.4'
N N 0.0061 0.0033 'International Tables Vol C Tables 4.2.6.8 and 6.1.1.4'
S S 0.1246 0.1234 'International Tables Vol C Tables 4.2.6.8 and 6.1.1.4'

loop_
_geom_angle_atom_site_label_1
_geom_angle_atom_site_label_2
_geom_angle_atom_site_label_3
_geom_angle
B1 S1 B2 56.9(2)
C1 N1 C9 126.1(4)
C1 N1 C2 112.6(4)
C9 N1 C2 119.7(3)
C31 N3 C39 124.8(3)
C31 N3 C32 114.1(3)
C39 N3 C32 119.6(3)
N1 C1 C6 109.2(4)
N1 C1 B1 125.7(4)
C6 C1 B1 125.1(4)
C5 C2 C3 113.6(5)
C5 C2 C4 113.5(4)
C3 C2 C4 109.2(4)
C5 C2 N1 100.5(3)
C3 C2 N1 110.0(4)
C4 C2 N1 109.7(4)
C2 C3 H3A 109.5
C2 C3 H3B 109.5
H3A C3 H3B 109.5
C2 C3 H3C 109.5
H3A C3 H3C 109.5
H3B C3 H3C 109.5
C2 C4 H4A 109.5
C2 C4 H4B 109.5
H4A C4 H4B 109.5
C2 C4 H4C 109.5
H4A C4 H4C 109.5
H4B C4 H4C 109.5
C2 C5 C6 106.3(4)
C2 C5 H5A 110.5
C6 C5 H5A 110.5
C2 C5 H5B 110.5
C6 C5 H5B 110.5
H5A C5 H5B 108.7
C5 C6 C7 110.6(4)
C5 C6 C1 102.4(4)
C7 C6 C1 112.2(4)
C5 C6 C8 111.6(4)
C7 C6 C8 108.4(4)
C1 C6 C8 111.7(4)
C6 C7 H7A 109.5
C6 C7 H7B 109.5
H7A C7 H7B 109.5
C6 C7 H7C 109.5
H7A C7 H7C 109.5
H7B C7 H7C 109.5
C6 C8 H8A 109.5
C6 C8 H8B 109.5
H8A C8 H8B 109.5
C6 C8 H8C 109.5
H8A C8 H8C 109.5
H8B C8 H8C 109.5
C10 C9 C17 121.8(5)
C10 C9 N1 122.2(5)
C17 C9 N1 115.8(4)
C9 C10 C14 116.2(5)
C9 C10 C11 124.0(5)
C14 C10 C11 119.8(5)
C10 C11 C12 110.9(5)
C10 C11 C13 111.2(4)
C12 C11 C13 108.4(4)
C10 C11 H11 108.8
C12 C11 H11 108.8
C13 C11 H11 108.8
C11 C12 H12A 109.5
C11 C12 H12B 109.5
H12A C12 H12B 109.5
C11 C12 H12C 109.5
H12A C12 H12C 109.5
H12B C12 H12C 109.5
C11 C13 H13A 109.5
C11 C13 H13B 109.5
H13A C13 H13B 109.5
C11 C13 H13C 109.5
H13A C13 H13C 109.5
H13B C13 H13C 109.5
C15 C14 C10 122.8(5)
C15 C14 H14 118.6
C10 C14 H14 118.6
C16 C15 C14 119.8(6)
C16 C15 H15 120.1
C14 C15 H15 120.1
C15 C16 C17 121.5(5)
C15 C16 H16 119.3
C17 C16 H16 119.3
C16 C17 C9 118.0(4)
C16 C17 C18 116.8(4)
C9 C17 C18 125.2(4)
C17 C18 C19 109.9(4)
C17 C18 C20 113.6(4)
C19 C18 C20 108.7(4)
C17 C18 H18 108.2
C19 C18 H18 108.2
C20 C18 H18 108.2
C18 C19 H19A 109.5
C18 C19 H19B 109.5
H19A C19 H19B 109.5
C18 C19 H19C 109.5
H19A C19 H19C 109.5
H19B C19 H19C 109.5
C18 C20 H20A 109.5
C18 C20 H20B 109.5
H20A C20 H20B 109.5
C18 C20 H20C 109.5
H20A C20 H20C 109.5
H20B C20 H20C 109.5
N2 C21 B1 176.2(4)
N3 C31 C36 108.8(3)
N3 C31 B2 126.1(4)
C36 C31 B2 125.1(4)
C33 C32 C35 113.5(4)
C33 C32 C34 109.4(4)
C35 C32 C34 111.5(4)
C33 C32 N3 111.8(3)
C35 C32 N3 99.1(3)
C34 C32 N3 111.2(3)
C32 C33 H33A 109.5
C32 C33 H33B 109.5
H33A C33 H33B 109.5
C32 C33 H33C 109.5
H33A C33 H33C 109.5
H33B C33 H33C 109.5
C32 C34 H34A 109.5
C32 C34 H34B 109.5
H34A C34 H34B 109.5
C32 C34 H34C 109.5
H34A C34 H34C 109.5
H34B C34 H34C 109.5
C32 C35 C36 106.6(3)
C32 C35 H35A 110.4
C36 C35 H35A 110.4
C32 C35 H35B 110.4
C36 C35 H35B 110.4
H35A C35 H35B 108.6
C37 C36 C35 110.1(4)
C37 C36 C38 108.0(4)
C35 C36 C38 112.4(4)
C37 C36 C31 112.0(4)
C35 C36 C31 102.4(3)
C38 C36 C31 111.9(4)
C36 C37 H37A 109.5
C36 C37 H37B 109.5
H37A C37 H37B 109.5
C36 C37 H37C 109.5
H37A C37 H37C 109.5
H37B C37 H37C 109.5
C36 C38 H38A 109.5
C36 C38 H38B 109.5
H38A C38 H38B 109.5
C36 C38 H38C 109.5
H38A C38 H38C 109.5
H38B C38 H38C 109.5
C40 C39 C47 121.9(4)
C40 C39 N3 121.7(4)
C47 C39 N3 116.2(4)
C44 C40 C39 117.5(4)
C44 C40 C41 117.6(4)
C39 C40 C41 124.9(4)
C40 C41 C42 111.3(3)
C40 C41 C43 110.6(3)
C42 C41 C43 110.5(4)
C40 C41 H41 108.1
C42 C41 H41 108.1
C43 C41 H41 108.1
C41 C42 H42A 109.5
C41 C42 H42B 109.5
H42A C42 H42B 109.5
C41 C42 H42C 109.5
H42A C42 H42C 109.5
H42B C42 H42C 109.5
C41 C43 H43A 109.5
C41 C43 H43B 109.5
H43A C43 H43B 109.5
C41 C43 H43C 109.5
H43A C43 H43C 109.5
H43B C43 H43C 109.5
C45 C44 C40 121.6(5)
C45 C44 H44 119.2
C40 C44 H44 119.2
C46 C45 C44 119.8(5)
C46 C45 H45 120.1
C44 C45 H45 120.1
C45 C46 C47 122.4(5)
C45 C46 H46 118.8
C47 C46 H46 118.8
C46 C47 C39 116.8(4)
C46 C47 C48 117.4(4)
C39 C47 C48 125.8(4)
C47 C48 C49A 112.0(4)
C47 C48 C50 110.8(4)
C49A C48 C50 108.8(4)
C47 C48 H48 108.4
C49A C48 H48 108.4
C50 C48 H48 108.4
C48 C49A H49A 109.5
C48 C49A H49B 109.5
H49A C49A H49B 109.5
C48 C49A H49C 109.5
H49A C49A H49C 109.5
H49B C49A H49C 109.5
C48 C50 H50A 109.5
C48 C50 H50B 109.5
H50A C50 H50B 109.5
C48 C50 H50C 109.5
H50A C50 H50C 109.5
H50B C50 H50C 109.5
N4 C51 B2 177.0(5)
C64_2 C60_1 C61_1 80.4(10)
C64_2 C60_1 C66_2 130.7(13)
C61_1 C60_1 C66_2 50.3(7)
C64_2 C60_1 H60A_1 68.6
C61_1 C60_1 H60A_1 109.5
C66_2 C60_1 H60A_1 123.5
C64_2 C60_1 H60B_1 169.6
C61_1 C60_1 H60B_1 109.5
C66_2 C60_1 H60B_1 59.2
H60A_1 C60_1 H60B_1 109.5
C64_2 C60_1 H60C_1 63.1
C61_1 C60_1 H60C_1 109.5
C66_2 C60_1 H60C_1 126.8
H60A_1 C60_1 H60C_1 109.5
H60B_1 C60_1 H60C_1 109.5
C61_2 C61_1 C66_2 72.6(7)
C61_2 C61_1 C62_2 69.6(5)
C66_2 C61_1 C62_2 142.0(8)
C61_2 C61_1 C62_1 22.6(6)
C66_2 C61_1 C62_1 50.0(6)
C62_2 C61_1 C62_1 92.0(5)
C61_2 C61_1 C66_1 97.6(6)
C66_2 C61_1 C66_1 163.9(7)
C62_2 C61_1 C66_1 32.7(5)
C62_1 C61_1 C66_1 120.0
C61_2 C61_1 C60_1 139.7(11)
C66_2 C61_1 C60_1 67.5(8)
C62_2 C61_1 C60_1 149.0(10)
C62_1 C61_1 C60_1 117.1(8)
C66_1 C61_1 C60_1 122.5(8)
C61_2 C61_1 C65_2 131.8(9)
C66_2 C61_1 C65_2 59.4(4)
C62_2 C61_1 C65_2 157.3(9)
C62_1 C61_1 C65_2 109.2(7)
C66_1 C61_1 C65_2 130.0(7)
C60_1 C61_1 C65_2 8.3(7)
C61_2 C61_1 C63_2 125.9(8)
C66_2 C61_1 C63_2 160.2(7)
C62_2 C61_1 C63_2 56.4(5)
C62_1 C61_1 C63_2 147.7(5)
C66_1 C61_1 C63_2 34.3(5)
C60_1 C61_1 C63_2 93.2(8)
C65_2 C61_1 C63_2 101.4(6)
C61_2 C61_1 C64_2 173.1(10)
C66_2 C61_1 C64_2 110.5(6)
C62_2 C61_1 C64_2 106.7(7)
C62_1 C61_1 C64_2 159.0(6)
C66_1 C61_1 C64_2 80.8(6)
C60_1 C61_1 C64_2 43.0(7)
C65_2 C61_1 C64_2 51.2(3)
C63_2 C61_1 C64_2 50.3(3)
C61_2 C62_1 C66_2 106.7(14)
C61_2 C62_1 C60_2 80.4(13)
C66_2 C62_1 C60_2 172.0(13)
C61_2 C62_1 C61_1 49.1(10)
C66_2 C62_1 C61_1 57.8(6)
C60_2 C62_1 C61_1 129.5(9)
C61_2 C62_1 C63_1 71.4(10)
C66_2 C62_1 C63_1 166.5(9)
C60_2 C62_1 C63_1 13.3(9)
C61_1 C62_1 C63_1 120.0
C61_2 C62_1 C62_2 9.1(10)
C66_2 C62_1 C62_2 100.1(7)
C60_2 C62_1 C62_2 87.3(9)
C61_1 C62_1 C62_2 42.4(3)
C63_1 C62_1 C62_2 79.3(3)
C61_2 C62_1 H62_1 166.7
C66_2 C62_1 H62_1 63.9
C60_2 C62_1 H62_1 109.7
C61_1 C62_1 H62_1 120.0
C63_1 C62_1 H62_1 120.0
C62_2 C62_1 H62_1 157.6
C61_2 C63_1 C64_1 96.4(5)
C61_2 C63_1 C62_1 23.8(5)
C64_1 C63_1 C62_1 120.0
C61_2 C63_1 H63_1 143.5
C64_1 C63_1 H63_1 120.0
C62_1 C63_1 H63_1 120.0
C65_1 C64_1 C63_1 120.0
C65_1 C64_1 C60_2 121.1(6)
C63_1 C64_1 C60_2 7.2(9)
C65_1 C64_1 C62_2 40.6(4)
C63_1 C64_1 C62_2 81.2(4)
C60_2 C64_1 C62_2 81.1(7)
C65_1 C64_1 C61_2 79.5(3)
C63_1 C64_1 C61_2 40.6(3)
C60_2 C64_1 C61_2 42.1(6)
C62_2 C64_1 C61_2 41.44(19)
C65_1 C64_1 H64_1 120.0
C63_1 C64_1 H64_1 120.0
C60_2 C64_1 H64_1 118.4
C62_2 C64_1 H64_1 155.8
C61_2 C64_1 H64_1 160.4
C62_2 C65_1 C64_1 92.1(6)
C62_2 C65_1 C66_1 33.2(5)
C64_1 C65_1 C66_1 120.0
C62_2 C65_1 H65_1 143.0
C64_1 C65_1 H65_1 120.0
C66_1 C65_1 H65_1 120.0
C62_2 C66_1 C63_2 113.4(14)
C62_2 C66_1 C65_1 61.8(7)
C63_2 C66_1 C65_1 144.0(10)
C62_2 C66_1 C61_1 67.9(8)
C63_2 C66_1 C61_1 84.9(8)
C65_1 C66_1 C61_1 120.0
C62_2 C66_1 C61_2 39.9(7)
C63_2 C66_1 C61_2 115.0(9)
C65_1 C66_1 C61_2 84.6(3)
C61_1 C66_1 C61_2 35.5(3)
C62_2 C66_1 C64_2 113.3(10)
C63_2 C66_1 C64_2 36.8(5)
C65_1 C66_1 C64_2 175.1(5)
C61_1 C66_1 C64_2 55.9(5)
C61_2 C66_1 C64_2 91.2(5)
C62_2 C66_1 H66_1 148.1
C63_2 C66_1 H66_1 44.0
C65_1 C66_1 H66_1 120.0
C61_1 C66_1 H66_1 120.0
C61_2 C66_1 H66_1 155.4
C64_2 C66_1 H66_1 64.1
C62_1 C60_2 C61_2 24.1(6)
C62_1 C60_2 C64_1 107.1(11)
C61_2 C60_2 C64_1 83.9(10)
C62_1 C60_2 H60A_2 94.5
C61_2 C60_2 H60A_2 109.5
C64_1 C60_2 H60A_2 111.7
C62_1 C60_2 H60B_2 133.4
C61_2 C60_2 H60B_2 109.5
C64_1 C60_2 H60B_2 27.1
H60A_2 C60_2 H60B_2 109.5
C62_1 C60_2 H60C_2 98.6
C61_2 C60_2 H60C_2 109.5
C64_1 C60_2 H60C_2 128.9
H60A_2 C60_2 H60C_2 109.5
H60B_2 C60_2 H60C_2 109.5
C62_1 C61_2 C61_1 108.3(14)
C62_1 C61_2 C63_1 84.8(10)
C61_1 C61_2 C63_1 164.6(12)
C62_1 C61_2 C60_2 75.5(13)
C61_1 C61_2 C60_2 175.9(14)
C63_1 C61_2 C60_2 13.6(9)
C62_1 C61_2 C62_2 167.2(15)
C61_1 C61_2 C62_2 62.1(6)
C63_1 C61_2 C62_2 106.1(8)
C60_2 C61_2 C62_2 113.9(10)
C62_1 C61_2 C66_2 50.5(12)
C61_1 C61_2 C66_2 58.0(6)
C63_1 C61_2 C66_2 133.4(8)
C60_2 C61_2 C66_2 125.9(10)
C62_2 C61_2 C66_2 120.0
C62_1 C61_2 C66_1 154.2(14)
C61_1 C61_2 C66_1 46.9(4)
C63_1 C61_2 C66_1 118.9(8)
C60_2 C61_2 C66_1 129.6(10)
C62_2 C61_2 C66_1 20.6(4)
C66_2 C61_2 C66_1 104.0(4)
C62_1 C61_2 C64_1 127.5(12)
C61_1 C61_2 C64_1 122.6(8)
C63_1 C61_2 C64_1 43.1(3)
C60_2 C61_2 C64_1 54.1(9)
C62_2 C61_2 C64_1 64.2(5)
C66_2 C61_2 C64_1 164.6(6)
C66_1 C61_2 C64_1 75.9(4)
C66_1 C62_2 C65_1 84.9(10)
C66_1 C62_2 C61_1 79.4(8)
C65_1 C62_2 C61_1 142.8(11)
C66_1 C62_2 C63_2 36.3(9)
C65_1 C62_2 C63_2 112.5(8)
C61_1 C62_2 C63_2 71.8(5)
C66_1 C62_2 C61_2 119.5(10)
C65_1 C62_2 C61_2 117.0(8)
C61_1 C62_2 C61_2 48.3(5)
C63_2 C62_2 C61_2 120.0
C66_1 C62_2 C64_1 124.5(11)
C65_1 C62_2 C64_1 47.3(4)
C61_1 C62_2 C64_1 119.5(8)
C63_2 C62_2 C64_1 158.9(6)
C61_2 C62_2 C64_1 74.4(6)
C66_1 C62_2 C62_1 118.9(11)
C65_1 C62_2 C62_1 120.7(8)
C61_1 C62_2 C62_1 45.6(4)
C63_2 C62_2 C62_1 117.1(4)
C61_2 C62_2 C62_1 3.7(4)
C64_1 C62_2 C62_1 77.8(5)
C66_1 C62_2 H62_2 108.3
C65_1 C62_2 H62_2 33.3
C61_1 C62_2 H62_2 167.8
C63_2 C62_2 H62_2 120.0
C61_2 C62_2 H62_2 120.0
C64_1 C62_2 H62_2 48.4
C62_1 C62_2 H62_2 122.8
C66_1 C63_2 C62_2 30.3(8)
C66_1 C63_2 C64_2 120.5(8)
C62_2 C63_2 C64_2 120.0
C66_1 C63_2 C61_1 60.8(6)
C62_2 C63_2 C61_1 51.7(3)
C64_2 C63_2 C61_1 68.3(3)
C66_1 C63_2 H63_2 110.8
C62_2 C63_2 H63_2 120.0
C64_2 C63_2 H63_2 120.0
C61_1 C63_2 H63_2 171.3
C60_1 C64_2 C63_2 117.8(8)
C60_1 C64_2 C65_2 2.6(10)
C63_2 C64_2 C65_2 120.0
C60_1 C64_2 C61_1 56.6(7)
C63_2 C64_2 C61_1 61.4(4)
C65_2 C64_2 C61_1 58.7(4)
C60_1 C64_2 C66_1 99.1(8)
C63_2 C64_2 C66_1 22.7(4)
C65_2 C64_2 C66_1 100.9(3)
C61_1 C64_2 C66_1 43.3(2)
C60_1 C64_2 H64_2 122.2
C63_2 C64_2 H64_2 120.0
C65_2 C64_2 H64_2 120.0
C61_1 C64_2 H64_2 177.3
C66_1 C64_2 H64_2 137.2
C66_2 C65_2 C64_2 120.0
C66_2 C65_2 C61_1 49.9(4)
C64_2 C65_2 C61_1 70.2(4)
C66_2 C65_2 H65_2 120.0
C64_2 C65_2 H65_2 120.0
C61_1 C65_2 H65_2 169.5
C62_1 C66_2 C61_1 72.1(6)
C62_1 C66_2 C65_2 142.3(6)
C61_1 C66_2 C65_2 70.7(4)
C62_1 C66_2 C61_2 22.8(6)
C61_1 C66_2 C61_2 49.4(4)
C65_2 C66_2 C61_2 120.0
C62_1 C66_2 C60_1 133.6(10)
C61_1 C66_2 C60_1 62.2(6)
C65_2 C66_2 C60_1 8.7(7)
C61_2 C66_2 C60_1 111.4(6)
C62_1 C66_2 H66_2 97.5
C61_1 C66_2 H66_2 168.8
C65_2 C66_2 H66_2 120.0
C61_2 C66_2 H66_2 120.0
C60_1 C66_2 H66_2 128.6
C21 B1 C1 116.1(4)
C21 B1 B2 113.1(3)
C1 B1 B2 118.1(4)
C21 B1 S1 115.2(3)
C1 B1 S1 121.2(3)
B2 B1 S1 61.8(2)
C51 B2 C31 117.0(4)
C51 B2 B1 114.9(3)
C31 B2 B1 115.2(3)
C51 B2 S1 116.3(3)
C31 B2 S1 120.1(3)
B1 B2 S1 61.3(2)

loop_
_geom_bond_atom_site_label_1
_geom_bond_atom_site_label_2
_geom_bond_distance
S1 B1 1.860(5)
S1 B2 1.869(5)
N1 C1 1.313(5)
N1 C9 1.463(6)
N1 C2 1.547(6)
N2 C21 1.148(5)
N3 C31 1.319(5)
N3 C39 1.462(5)
N3 C32 1.543(5)
N4 C51 1.163(5)
C1 C6 1.542(6)
C1 B1 1.575(6)
C2 C5 1.491(7)
C2 C3 1.531(6)
C2 C4 1.540(6)
C3 H3A 0.9800
C3 H3B 0.9800
C3 H3C 0.9800
C4 H4A 0.9800
C4 H4B 0.9800
C4 H4C 0.9800
C5 C6 1.534(6)
C5 H5A 0.9900
C5 H5B 0.9900
C6 C7 1.535(6)
C6 C8 1.542(6)
C7 H7A 0.9800
C7 H7B 0.9800
C7 H7C 0.9800
C8 H8A 0.9800
C8 H8B 0.9800
C8 H8C 0.9800
C9 C10 1.396(6)
C9 C17 1.412(6)
C10 C14 1.400(7)
C10 C11 1.506(7)
C11 C12 1.545(7)
C11 C13 1.563(7)
C11 H11 1.0000
C12 H12A 0.9800
C12 H12B 0.9800
C12 H12C 0.9800
C13 H13A 0.9800
C13 H13B 0.9800
C13 H13C 0.9800
C14 C15 1.367(7)
C14 H14 0.9500
C15 C16 1.356(6)
C15 H15 0.9500
C16 C17 1.386(6)
C16 H16 0.9500
C17 C18 1.508(6)
C18 C19 1.525(6)
C18 C20 1.538(6)
C18 H18 1.0000
C19 H19A 0.9800
C19 H19B 0.9800
C19 H19C 0.9800
C20 H20A 0.9800
C20 H20B 0.9800
C20 H20C 0.9800
C21 B1 1.557(6)
C31 C36 1.539(6)
C31 B2 1.580(6)
C32 C33 1.511(6)
C32 C35 1.517(6)
C32 C34 1.528(6)
C33 H33A 0.9800
C33 H33B 0.9800
C33 H33C 0.9800
C34 H34A 0.9800
C34 H34B 0.9800
C34 H34C 0.9800
C35 C36 1.537(5)
C35 H35A 0.9900
C35 H35B 0.9900
C36 C37 1.525(6)
C36 C38 1.538(6)
C37 H37A 0.9800
C37 H37B 0.9800
C37 H37C 0.9800
C38 H38A 0.9800
C38 H38B 0.9800
C38 H38C 0.9800
C39 C40 1.402(6)
C39 C47 1.411(5)
C40 C44 1.397(6)
C40 C41 1.524(5)
C41 C42 1.527(6)
C41 C43 1.533(5)
C41 H41 1.0000
C42 H42A 0.9800
C42 H42B 0.9800
C42 H42C 0.9800
C43 H43A 0.9800
C43 H43B 0.9800
C43 H43C 0.9800
C44 C45 1.379(6)
C44 H44 0.9500
C45 C46 1.357(7)
C45 H45 0.9500
C46 C47 1.404(6)
C46 H46 0.9500
C47 C48 1.502(6)
C48 C49A 1.544(6)
C48 C50 1.545(6)
C48 H48 1.0000
C49A H49A 0.9800
C49A H49B 0.9800
C49A H49C 0.9800
C50 H50A 0.9800
C50 H50B 0.9800
C50 H50C 0.9800
C51 B2 1.549(7)
C60_1 C64_2 1.160(18)
C60_1 C61_1 1.421(12)
C60_1 C66_2 1.485(18)
C60_1 H60A_1 0.9800
C60_1 H60B_1 0.9800
C60_1 H60C_1 0.9800
C61_1 C61_2 1.106(10)
C61_1 C66_2 1.236(12)
C61_1 C62_2 1.310(10)
C61_1 C62_1 1.3900
C61_1 C66_1 1.3900
C61_1 C65_2 1.525(9)
C61_1 C63_2 1.585(12)
C61_1 C64_2 1.679(10)
C62_1 C61_2 0.563(12)
C62_1 C66_2 1.120(13)
C62_1 C60_2 1.338(18)
C62_1 C63_1 1.3900
C62_1 C62_2 1.943(12)
C62_1 H62_1 0.9500
C63_1 C61_2 1.323(10)
C63_1 C64_1 1.3900
C63_1 H63_1 0.9500
C64_1 C65_1 1.3900
C64_1 C60_2 1.65(2)
C64_1 C62_2 1.890(10)
C64_1 C61_2 2.023(11)
C64_1 H64_1 0.9500
C65_1 C62_2 1.230(10)
C65_1 C66_1 1.3900
C65_1 H65_1 0.9500
C66_1 C62_2 0.765(12)
C66_1 C63_2 0.896(11)
C66_1 C61_2 1.888(11)
C66_1 C64_2 2.000(11)
C66_1 H66_1 0.9500
C60_2 C61_2 1.363(16)
C60_2 H60A_2 0.9800
C60_2 H60B_2 0.9800
C60_2 H60C_2 0.9800
C61_2 C62_2 1.3900
C61_2 C66_2 1.3900
C62_2 C63_2 1.3900
C62_2 H62_2 0.9500
C63_2 C64_2 1.3900
C63_2 H63_2 0.9500
C64_2 C65_2 1.3900
C64_2 H64_2 0.9500
C65_2 C66_2 1.3900
C65_2 H65_2 0.9500
C66_2 H66_2 0.9500
B1 B2 1.777(6)

loop_
_geom_torsion_atom_site_label_1
_geom_torsion_atom_site_label_2
_geom_torsion_atom_site_label_3
_geom_torsion_atom_site_label_4
_geom_torsion
C9 N1 C1 C6 159.2(4)
C2 N1 C1 C6 -6.5(5)
C9 N1 C1 B1 -21.6(6)
C2 N1 C1 B1 172.7(4)
C1 N1 C2 C5 23.0(5)
C9 N1 C2 C5 -143.7(4)
C1 N1 C2 C3 -97.0(5)
C9 N1 C2 C3 96.2(5)
C1 N1 C2 C4 142.8(4)
C9 N1 C2 C4 -23.9(6)
C3 C2 C5 C6 88.0(5)
C4 C2 C5 C6 -146.4(4)
N1 C2 C5 C6 -29.4(5)
C2 C5 C6 C7 146.4(4)
C2 C5 C6 C1 26.7(5)
C2 C5 C6 C8 -92.9(5)
N1 C1 C6 C5 -12.3(5)
B1 C1 C6 C5 168.4(4)
N1 C1 C6 C7 -130.9(4)
B1 C1 C6 C7 49.8(6)
N1 C1 C6 C8 107.2(4)
B1 C1 C6 C8 -72.1(5)
C1 N1 C9 C10 114.5(5)
C2 N1 C9 C10 -80.7(5)
C1 N1 C9 C17 -70.7(5)
C2 N1 C9 C17 94.1(5)
C17 C9 C10 C14 -0.7(7)
N1 C9 C10 C14 173.8(4)
C17 C9 C10 C11 176.0(4)
N1 C9 C10 C11 -9.5(7)
C9 C10 C11 C12 -120.3(5)
C14 C10 C11 C12 56.2(6)
C9 C10 C11 C13 119.0(6)
C14 C10 C11 C13 -64.5(7)
C9 C10 C14 C15 0.0(8)
C11 C10 C14 C15 -176.8(5)
C10 C14 C15 C16 0.6(8)
C14 C15 C16 C17 -0.6(8)
C15 C16 C17 C9 -0.1(7)
C15 C16 C17 C18 178.8(4)
C10 C9 C17 C16 0.8(7)
N1 C9 C17 C16 -174.0(4)
C10 C9 C17 C18 -178.1(4)
N1 C9 C17 C18 7.1(6)
C16 C17 C18 C19 -66.0(5)
C9 C17 C18 C19 112.9(5)
C16 C17 C18 C20 56.0(6)
C9 C17 C18 C20 -125.1(5)
C39 N3 C31 C36 159.2(3)
C32 N3 C31 C36 -6.3(4)
C39 N3 C31 B2 -22.3(6)
C32 N3 C31 B2 172.3(4)
C31 N3 C32 C33 142.6(4)
C39 N3 C32 C33 -23.7(5)
C31 N3 C32 C35 22.7(4)
C39 N3 C32 C35 -143.6(3)
C31 N3 C32 C34 -94.8(4)
C39 N3 C32 C34 98.9(4)
C33 C32 C35 C36 -147.9(4)
C34 C32 C35 C36 88.0(4)
N3 C32 C35 C36 -29.2(4)
C32 C35 C36 C37 146.3(4)
C32 C35 C36 C38 -93.2(4)
C32 C35 C36 C31 27.0(4)
N3 C31 C36 C37 -130.8(4)
B2 C31 C36 C37 50.6(5)
N3 C31 C36 C35 -12.9(4)
B2 C31 C36 C35 168.6(4)
N3 C31 C36 C38 107.7(4)
B2 C31 C36 C38 -70.8(5)
C31 N3 C39 C40 117.5(4)
C32 N3 C39 C40 -77.7(5)
C31 N3 C39 C47 -67.6(5)
C32 N3 C39 C47 97.1(4)
C47 C39 C40 C44 0.5(6)
N3 C39 C40 C44 175.0(3)
C47 C39 C40 C41 178.1(4)
N3 C39 C40 C41 -7.4(6)
C44 C40 C41 C42 58.1(5)
C39 C40 C41 C42 -119.5(4)
C44 C40 C41 C43 -65.0(5)
C39 C40 C41 C43 117.3(4)
C39 C40 C44 C45 -0.9(6)
C41 C40 C44 C45 -178.7(4)
C40 C44 C45 C46 1.7(7)
C44 C45 C46 C47 -2.1(8)
C45 C46 C47 C39 1.6(7)
C45 C46 C47 C48 -179.9(4)
C40 C39 C47 C46 -0.8(6)
N3 C39 C47 C46 -175.6(4)
C40 C39 C47 C48 -179.2(4)
N3 C39 C47 C48 6.0(6)
C46 C47 C48 C49A 60.1(5)
C39 C47 C48 C49A -121.6(5)
C46 C47 C48 C50 -61.7(5)
C39 C47 C48 C50 116.7(5)
C64_2 C60_1 C61_1 C61_2 -170.4(15)
C66_2 C60_1 C61_1 C61_2 8.6(17)
C64_2 C60_1 C61_1 C66_2 -179.0(17)
C64_2 C60_1 C61_1 C62_2 -14(3)
C66_2 C60_1 C61_1 C62_2 165(2)
C64_2 C60_1 C61_1 C62_1 -171.8(9)
C66_2 C60_1 C61_1 C62_1 7.2(10)
C64_2 C60_1 C61_1 C66_1 15.2(15)
C66_2 C60_1 C61_1 C66_1 -165.8(9)
C64_2 C60_1 C61_1 C65_2 170(8)
C66_2 C60_1 C61_1 C65_2 -11(6)
C64_2 C60_1 C61_1 C63_2 -3.6(11)
C66_2 C60_1 C61_1 C63_2 175.4(10)
C66_2 C60_1 C61_1 C64_2 179.0(17)
C66_2 C61_1 C62_1 C61_2 -174(3)
C62_2 C61_1 C62_1 C61_2 8.6(17)
C66_1 C61_1 C62_1 C61_2 -9(2)
C60_1 C61_1 C62_1 C61_2 178(2)
C65_2 C61_1 C62_1 C61_2 -180(2)
C63_2 C61_1 C62_1 C61_2 20(2)
C64_2 C61_1 C62_1 C61_2 162(3)
C61_2 C61_1 C62_1 C66_2 174(3)
C62_2 C61_1 C62_1 C66_2 -177.6(13)
C66_1 C61_1 C62_1 C66_2 164.5(10)
C60_1 C61_1 C62_1 C66_2 -8.6(13)
C65_2 C61_1 C62_1 C66_2 -5.9(6)
C63_2 C61_1 C62_1 C66_2 -166.3(14)
C64_2 C61_1 C62_1 C66_2 -24.3(16)
C61_2 C61_1 C62_1 C60_2 -2.1(18)
C66_2 C61_1 C62_1 C60_2 -176(2)
C62_2 C61_1 C62_1 C60_2 6.5(15)
C66_1 C61_1 C62_1 C60_2 -11.4(14)
C60_1 C61_1 C62_1 C60_2 175.5(17)
C65_2 C61_1 C62_1 C60_2 178.3(16)
C63_2 C61_1 C62_1 C60_2 17.9(19)
C64_2 C61_1 C62_1 C60_2 159.8(19)
C61_2 C61_1 C62_1 C63_1 9(2)
C66_2 C61_1 C62_1 C63_1 -164.5(10)
C62_2 C61_1 C62_1 C63_1 17.9(5)
C66_1 C61_1 C62_1 C63_1 0.0
C60_1 C61_1 C62_1 C63_1 -173.1(9)
C65_2 C61_1 C62_1 C63_1 -170.3(7)
C63_2 C61_1 C62_1 C63_1 29.2(10)
C64_2 C61_1 C62_1 C63_1 171.2(17)
C61_2 C61_1 C62_1 C62_2 -8.6(17)
C66_2 C61_1 C62_1 C62_2 177.6(13)
C66_1 C61_1 C62_1 C62_2 -17.9(5)
C60_1 C61_1 C62_1 C62_2 169.0(13)
C65_2 C61_1 C62_1 C62_2 171.8(9)
C63_2 C61_1 C62_1 C62_2 11.4(7)
C64_2 C61_1 C62_1 C62_2 153.3(19)
C66_2 C62_1 C63_1 C61_2 -84(3)
C60_2 C62_1 C63_1 C61_2 131(5)
C61_1 C62_1 C63_1 C61_2 -7.4(16)
C62_2 C62_1 C63_1 C61_2 4.8(14)
C61_2 C62_1 C63_1 C64_1 7.4(16)
C66_2 C62_1 C63_1 C64_1 -77(3)
C60_2 C62_1 C63_1 C64_1 139(5)
C61_1 C62_1 C63_1 C64_1 0.0
C62_2 C62_1 C63_1 C64_1 12.2(4)
C61_2 C63_1 C64_1 C65_1 3.0(6)
C62_1 C63_1 C64_1 C65_1 0.0
C61_2 C63_1 C64_1 C60_2 -98(5)
C62_1 C63_1 C64_1 C60_2 -101(5)
C61_2 C63_1 C64_1 C62_2 -9.4(5)
C62_1 C63_1 C64_1 C62_2 -12.4(4)
C62_1 C63_1 C64_1 C61_2 -3.0(6)
C63_1 C64_1 C65_1 C62_2 -19.1(6)
C60_2 C64_1 C65_1 C62_2 -10.8(12)
C61_2 C64_1 C65_1 C62_2 -17.1(4)
C63_1 C64_1 C65_1 C66_1 0.0
C60_2 C64_1 C65_1 C66_1 8.3(11)
C62_2 C64_1 C65_1 C66_1 19.1(6)
C61_2 C64_1 C65_1 C66_1 2.0(4)
C64_1 C65_1 C66_1 C62_2 -36.6(11)
C62_2 C65_1 C66_1 C63_2 -91.6(18)
C64_1 C65_1 C66_1 C63_2 -128.3(15)
C62_2 C65_1 C66_1 C61_1 36.6(11)
C64_1 C65_1 C66_1 C61_1 0.0
C62_2 C65_1 C66_1 C61_2 34.5(8)
C64_1 C65_1 C66_1 C61_2 -2.1(5)
C61_2 C61_1 C66_1 C62_2 31.0(7)
C66_2 C61_1 C66_1 C62_2 82(3)
C62_1 C61_1 C66_1 C62_2 34.6(10)
C60_1 C61_1 C66_1 C62_2 -152.7(16)
C65_2 C61_1 C66_1 C62_2 -157.4(14)
C63_2 C61_1 C66_1 C62_2 -117.8(16)
C64_2 C61_1 C66_1 C62_2 -142.2(12)
C61_2 C61_1 C66_1 C63_2 148.8(13)
C66_2 C61_1 C66_1 C63_2 -160(3)
C62_2 C61_1 C66_1 C63_2 117.8(16)
C62_1 C61_1 C66_1 C63_2 152.4(10)
C60_1 C61_1 C66_1 C63_2 -34.9(12)
C65_2 C61_1 C66_1 C63_2 -39.6(10)
C64_2 C61_1 C66_1 C63_2 -24.4(6)
C61_2 C61_1 C66_1 C65_1 -3.6(8)
C66_2 C61_1 C66_1 C65_1 48(3)
C62_2 C61_1 C66_1 C65_1 -34.6(10)
C62_1 C61_1 C66_1 C65_1 0.0
C60_1 C61_1 C66_1 C65_1 172.7(10)
C65_2 C61_1 C66_1 C65_1 168.1(9)
C63_2 C61_1 C66_1 C65_1 -152.4(10)
C64_2 C61_1 C66_1 C65_1 -176.8(6)
C66_2 C61_1 C66_1 C61_2 51(2)
C62_2 C61_1 C66_1 C61_2 -31.0(7)
C62_1 C61_1 C66_1 C61_2 3.6(8)
C60_1 C61_1 C66_1 C61_2 176.3(14)
C65_2 C61_1 C66_1 C61_2 171.6(14)
C63_2 C61_1 C66_1 C61_2 -148.8(13)
C64_2 C61_1 C66_1 C61_2 -173.2(10)
C61_2 C61_1 C66_1 C64_2 173.2(10)
C66_2 C61_1 C66_1 C64_2 -136(3)
C62_2 C61_1 C66_1 C64_2 142.2(12)
C62_1 C61_1 C66_1 C64_2 176.8(6)
C60_1 C61_1 C66_1 C64_2 -10.5(10)
C65_2 C61_1 C66_1 C64_2 -15.1(5)
C63_2 C61_1 C66_1 C64_2 24.4(6)
C61_1 C62_1 C60_2 C61_2 1.6(14)
C63_1 C62_1 C60_2 C61_2 -46(5)
C62_2 C62_1 C60_2 C61_2 6.0(12)
C61_2 C62_1 C60_2 C64_1 16(2)
C61_1 C62_1 C60_2 C64_1 18(2)
C63_1 C62_1 C60_2 C64_1 -30(3)
C62_2 C62_1 C60_2 C64_1 21.9(14)
C65_1 C64_1 C60_2 C62_1 -16(2)
C63_1 C64_1 C60_2 C62_1 68(5)
C62_2 C64_1 C60_2 C62_1 -22.9(14)
C61_2 C64_1 C60_2 C62_1 -6.5(9)
C65_1 C64_1 C60_2 C61_2 -9.3(14)
C63_1 C64_1 C60_2 C61_2 74(5)
C62_2 C64_1 C60_2 C61_2 -16.4(7)
C66_2 C62_1 C61_2 C61_1 -6(3)
C60_2 C62_1 C61_2 C61_1 178.3(14)
C63_1 C62_1 C61_2 C61_1 -171.5(18)
C62_2 C62_1 C61_2 C61_1 40(6)
C66_2 C62_1 C61_2 C63_1 166.0(9)
C60_2 C62_1 C61_2 C63_1 -10.1(13)
C61_1 C62_1 C61_2 C63_1 171.5(18)
C62_2 C62_1 C61_2 C63_1 -149(8)
C66_2 C62_1 C61_2 C60_2 176.1(19)
C61_1 C62_1 C61_2 C60_2 -178.3(14)
C63_1 C62_1 C61_2 C60_2 10.1(13)
C62_2 C62_1 C61_2 C60_2 -139(7)
C66_2 C62_1 C61_2 C62_2 -45(8)
C60_2 C62_1 C61_2 C62_2 139(7)
C61_1 C62_1 C61_2 C62_2 -40(6)
C63_1 C62_1 C61_2 C62_2 149(8)
C60_2 C62_1 C61_2 C66_2 -176.1(19)
C61_1 C62_1 C61_2 C66_2 6(3)
C63_1 C62_1 C61_2 C66_2 -166.0(9)
C62_2 C62_1 C61_2 C66_2 45(8)
C66_2 C62_1 C61_2 C66_1 8(5)
C60_2 C62_1 C61_2 C66_1 -168(4)
C61_1 C62_1 C61_2 C66_1 14(3)
C63_1 C62_1 C61_2 C66_1 -158(5)
C62_2 C62_1 C61_2 C66_1 53(5)
C66_2 C62_1 C61_2 C64_1 160.5(8)
C60_2 C62_1 C61_2 C64_1 -16(2)
C61_1 C62_1 C61_2 C64_1 166(3)
C63_1 C62_1 C61_2 C64_1 -5.5(12)
C62_2 C62_1 C61_2 C64_1 -154(9)
C66_2 C61_1 C61_2 C62_1 5(2)
C62_2 C61_1 C61_2 C62_1 -170.8(18)
C66_1 C61_1 C61_2 C62_1 171.9(17)
C60_1 C61_1 C61_2 C62_1 -3(3)
C65_2 C61_1 C61_2 C62_1 1(3)
C63_2 C61_1 C61_2 C62_1 -167.0(14)
C66_2 C61_1 C61_2 C63_1 -142(5)
C62_2 C61_1 C61_2 C63_1 43(5)
C62_1 C61_1 C61_2 C63_1 -147(7)
C66_1 C61_1 C61_2 C63_1 25(5)
C60_1 C61_1 C61_2 C63_1 -150(4)
C65_2 C61_1 C61_2 C63_1 -146(4)
C63_2 C61_1 C61_2 C63_1 46(6)
C66_2 C61_1 C61_2 C62_2 175.8(7)
C62_1 C61_1 C61_2 C62_2 170.8(18)
C66_1 C61_1 C61_2 C62_2 -17.3(4)
C60_1 C61_1 C61_2 C62_2 168(2)
C65_2 C61_1 C61_2 C62_2 171.3(14)
C63_2 C61_1 C61_2 C62_2 3.8(6)
C62_2 C61_1 C61_2 C66_2 -175.8(7)
C62_1 C61_1 C61_2 C66_2 -5(2)
C66_1 C61_1 C61_2 C66_2 166.9(7)
C60_1 C61_1 C61_2 C66_2 -8.3(16)
C65_2 C61_1 C61_2 C66_2 -4.5(7)
C63_2 C61_1 C61_2 C66_2 -172.0(13)
C66_2 C61_1 C61_2 C66_1 -166.9(7)
C62_2 C61_1 C61_2 C66_1 17.3(4)
C62_1 C61_1 C61_2 C66_1 -171.9(17)
C60_1 C61_1 C61_2 C66_1 -175.2(19)
C65_2 C61_1 C61_2 C66_1 -171.4(14)
C63_2 C61_1 C61_2 C66_1 21.1(8)
C66_2 C61_1 C61_2 C64_1 -161.8(8)
C62_2 C61_1 C61_2 C64_1 22.3(12)
C62_1 C61_1 C61_2 C64_1 -167(3)
C66_1 C61_1 C61_2 C64_1 5.1(11)
C60_1 C61_1 C61_2 C64_1 -170.1(13)
C65_2 C61_1 C61_2 C64_1 -166.3(8)
C63_2 C61_1 C61_2 C64_1 26.2(17)
C64_1 C63_1 C61_2 C62_1 -173.6(14)
C64_1 C63_1 C61_2 C61_1 -25(5)
C62_1 C63_1 C61_2 C61_1 148(7)
C64_1 C63_1 C61_2 C60_2 140(5)
C62_1 C63_1 C61_2 C60_2 -46(5)
C64_1 C63_1 C61_2 C62_2 13.3(7)
C62_1 C63_1 C61_2 C62_2 -173.1(19)
C64_1 C63_1 C61_2 C66_2 -158.7(8)
C62_1 C63_1 C61_2 C66_2 14.9(11)
C64_1 C63_1 C61_2 C66_1 -4.3(9)
C62_1 C63_1 C61_2 C66_1 169(2)
C62_1 C63_1 C61_2 C64_1 173.6(14)
C64_1 C60_2 C61_2 C62_1 -165(2)
C62_1 C60_2 C61_2 C63_1 132(5)
C64_1 C60_2 C61_2 C63_1 -33(4)
C62_1 C60_2 C61_2 C62_2 -170.8(19)
C64_1 C60_2 C61_2 C62_2 24.5(11)
C62_1 C60_2 C61_2 C66_2 3.7(18)
C64_1 C60_2 C61_2 C66_2 -161.0(8)
C62_1 C60_2 C61_2 C66_1 173(2)
C64_1 C60_2 C61_2 C66_1 8.6(15)
C62_1 C60_2 C61_2 C64_1 165(2)
C62_2 C66_1 C61_2 C62_1 -150(4)
C63_2 C66_1 C61_2 C62_1 -53(5)
C65_1 C66_1 C61_2 C62_1 159(4)
C61_1 C66_1 C61_2 C62_1 -18(4)
C64_2 C66_1 C61_2 C62_1 -23(4)
C62_2 C66_1 C61_2 C61_1 -131.9(10)
C63_2 C66_1 C61_2 C61_1 -34.7(14)
C65_1 C66_1 C61_2 C61_1 176.9(7)
C64_2 C66_1 C61_2 C61_1 -5.6(8)
C62_2 C66_1 C61_2 C63_1 55.6(17)
C63_2 C66_1 C61_2 C63_1 152.8(13)
C65_1 C66_1 C61_2 C63_1 4.3(9)
C61_1 C66_1 C61_2 C63_1 -172.5(16)
C64_2 C66_1 C61_2 C63_1 -178.1(11)
C62_2 C66_1 C61_2 C60_2 45.4(19)
C63_2 C66_1 C61_2 C60_2 142.6(13)
C65_1 C66_1 C61_2 C60_2 -5.9(13)
C61_1 C66_1 C61_2 C60_2 177.3(17)
C64_2 C66_1 C61_2 C60_2 171.7(12)
C63_2 C66_1 C61_2 C62_2 97.2(16)
C65_1 C66_1 C61_2 C62_2 -51.2(11)
C61_1 C66_1 C61_2 C62_2 131.9(10)
C64_2 C66_1 C61_2 C62_2 126.3(12)
C62_2 C66_1 C61_2 C66_2 -143.3(8)
C63_2 C66_1 C61_2 C66_2 -46.1(12)
C65_1 C66_1 C61_2 C66_2 165.5(5)
C61_1 C66_1 C61_2 C66_2 -11.4(7)
C64_2 C66_1 C61_2 C66_2 -17.0(5)
C62_2 C66_1 C61_2 C64_1 52.5(12)
C63_2 C66_1 C61_2 C64_1 149.7(11)
C65_1 C66_1 C61_2 C64_1 1.3(3)
C61_1 C66_1 C61_2 C64_1 -175.6(10)
C64_2 C66_1 C61_2 C64_1 178.8(6)
C63_2 C66_1 C62_2 C65_1 140.2(10)
C61_1 C66_1 C62_2 C65_1 -146.1(9)
C61_2 C66_1 C62_2 C65_1 -118.3(11)
C64_2 C66_1 C62_2 C65_1 -179.6(5)
C63_2 C66_1 C62_2 C61_1 -73.7(14)
C65_1 C66_1 C62_2 C61_1 146.1(9)
C61_2 C66_1 C62_2 C61_1 27.8(6)
C64_2 C66_1 C62_2 C61_1 -33.5(11)
C65_1 C66_1 C62_2 C63_2 -140.2(10)
C61_1 C66_1 C62_2 C63_2 73.7(14)
C61_2 C66_1 C62_2 C63_2 101.6(14)
C64_2 C66_1 C62_2 C63_2 40.2(7)
C63_2 C66_1 C62_2 C61_2 -101.6(14)
C65_1 C66_1 C62_2 C61_2 118.3(11)
C61_1 C66_1 C62_2 C61_2 -27.8(6)
C64_2 C66_1 C62_2 C61_2 -61.4(12)
C63_2 C66_1 C62_2 C64_1 167.6(8)
C65_1 C66_1 C62_2 C64_1 27.5(6)
C61_1 C66_1 C62_2 C64_1 -118.6(13)
C61_2 C66_1 C62_2 C64_1 -90.8(14)
C64_2 C66_1 C62_2 C64_1 -152.2(7)
C63_2 C66_1 C62_2 C62_1 -97.4(15)
C65_1 C66_1 C62_2 C62_1 122.4(12)
C61_1 C66_1 C62_2 C62_1 -23.7(5)
C61_2 C66_1 C62_2 C62_1 4.2(5)
C64_2 C66_1 C62_2 C62_1 -57.2(13)
C64_1 C65_1 C62_2 C66_1 148.9(9)
C64_1 C65_1 C62_2 C61_1 83.8(16)
C66_1 C65_1 C62_2 C61_1 -65.0(14)
C64_1 C65_1 C62_2 C63_2 173.1(6)
C66_1 C65_1 C62_2 C63_2 24.2(7)
C64_1 C65_1 C62_2 C61_2 28.2(7)
C66_1 C65_1 C62_2 C61_2 -120.6(12)
C66_1 C65_1 C62_2 C64_1 -148.9(9)
C64_1 C65_1 C62_2 C62_1 28.1(8)
C66_1 C65_1 C62_2 C62_1 -120.7(15)
C61_2 C61_1 C62_2 C66_1 -147.0(8)
C66_2 C61_1 C62_2 C66_1 -153.5(13)
C62_1 C61_1 C62_2 C66_1 -150.5(8)
C60_1 C61_1 C62_2 C66_1 49(3)
C65_2 C61_1 C62_2 C66_1 50(3)
C63_2 C61_1 C62_2 C66_1 36.7(10)
C64_2 C61_1 C62_2 C66_1 39.1(12)
C61_2 C61_1 C62_2 C65_1 -80.3(17)
C66_2 C61_1 C62_2 C65_1 -87(2)
C62_1 C61_1 C62_2 C65_1 -83.8(16)
C66_1 C61_1 C62_2 C65_1 66.7(15)
C60_1 C61_1 C62_2 C65_1 115(2)
C65_2 C61_1 C62_2 C65_1 117(2)
C63_2 C61_1 C62_2 C65_1 103.5(16)
C64_2 C61_1 C62_2 C65_1 105.9(16)
C61_2 C61_1 C62_2 C63_2 176.3(6)
C66_2 C61_1 C62_2 C63_2 169.8(16)
C62_1 C61_1 C62_2 C63_2 172.7(5)
C66_1 C61_1 C62_2 C63_2 -36.7(10)
C60_1 C61_1 C62_2 C63_2 12(2)
C65_2 C61_1 C62_2 C63_2 13(2)
C64_2 C61_1 C62_2 C63_2 2.4(4)
C66_2 C61_1 C62_2 C61_2 -6.5(10)
C62_1 C61_1 C62_2 C61_2 -3.5(7)
C66_1 C61_1 C62_2 C61_2 147.0(8)
C60_1 C61_1 C62_2 C61_2 -164(2)
C65_2 C61_1 C62_2 C61_2 -163(3)
C63_2 C61_1 C62_2 C61_2 -176.3(6)
C64_2 C61_1 C62_2 C61_2 -173.9(10)
C61_2 C61_1 C62_2 C64_1 -23.2(12)
C66_2 C61_1 C62_2 C64_1 -30(2)
C62_1 C61_1 C62_2 C64_1 -26.7(8)
C66_1 C61_1 C62_2 C64_1 123.8(14)
C60_1 C61_1 C62_2 C64_1 172.6(17)
C65_2 C61_1 C62_2 C64_1 173.8(19)
C63_2 C61_1 C62_2 C64_1 160.5(8)
C64_2 C61_1 C62_2 C64_1 162.9(7)
C61_2 C61_1 C62_2 C62_1 3.5(7)
C66_2 C61_1 C62_2 C62_1 -2.9(16)
C66_1 C61_1 C62_2 C62_1 150.5(8)
C60_1 C61_1 C62_2 C62_1 -161(2)
C65_2 C61_1 C62_2 C62_1 -159(2)
C63_2 C61_1 C62_2 C62_1 -172.7(5)
C64_2 C61_1 C62_2 C62_1 -170.3(7)
C62_1 C61_2 C62_2 C66_1 81(7)
C61_1 C61_2 C62_2 C66_1 37.9(8)
C63_1 C61_2 C62_2 C66_1 -131.2(14)
C60_2 C61_2 C62_2 C66_1 -143.1(15)
C66_2 C61_2 C62_2 C66_1 42.0(10)
C64_1 C61_2 C62_2 C66_1 -121.2(13)
C62_1 C61_2 C62_2 C65_1 -179(100)
C61_1 C61_2 C62_2 C65_1 138.0(13)
C63_1 C61_2 C62_2 C65_1 -31.2(9)
C60_2 C61_2 C62_2 C65_1 -43.1(11)
C66_2 C61_2 C62_2 C65_1 142.1(9)
C66_1 C61_2 C62_2 C65_1 100.1(15)
C64_1 C61_2 C62_2 C65_1 -21.1(5)
C62_1 C61_2 C62_2 C61_1 43(7)
C63_1 C61_2 C62_2 C61_1 -169.2(14)
C60_2 C61_2 C62_2 C61_1 178.9(14)
C66_2 C61_2 C62_2 C61_1 4.1(7)
C66_1 C61_2 C62_2 C61_1 -37.9(8)
C64_1 C61_2 C62_2 C61_1 -159.2(11)
C62_1 C61_2 C62_2 C63_2 39(7)
C61_1 C61_2 C62_2 C63_2 -4.1(7)
C63_1 C61_2 C62_2 C63_2 -173.3(10)
C60_2 C61_2 C62_2 C63_2 174.8(10)
C66_2 C61_2 C62_2 C63_2 0.0
C66_1 C61_2 C62_2 C63_2 -42.0(10)
C64_1 C61_2 C62_2 C63_2 -163.3(7)
C62_1 C61_2 C62_2 C64_1 -158(8)
C61_1 C61_2 C62_2 C64_1 159.2(11)
C63_1 C61_2 C62_2 C64_1 -10.0(5)
C60_2 C61_2 C62_2 C64_1 -21.9(10)
C66_2 C61_2 C62_2 C64_1 163.3(7)
C66_1 C61_2 C62_2 C64_1 121.2(13)
C61_1 C61_2 C62_2 C62_1 -43(7)
C63_1 C61_2 C62_2 C62_1 147(8)
C60_2 C61_2 C62_2 C62_1 136(8)
C66_2 C61_2 C62_2 C62_1 -39(7)
C66_1 C61_2 C62_2 C62_1 -81(7)
C64_1 C61_2 C62_2 C62_1 158(8)
C65_1 C64_1 C62_2 C66_1 -38.7(10)
C63_1 C64_1 C62_2 C66_1 124.6(14)
C60_2 C64_1 C62_2 C66_1 132.0(16)
C61_2 C64_1 C62_2 C66_1 115.4(14)
C63_1 C64_1 C62_2 C65_1 163.3(5)
C60_2 C64_1 C62_2 C65_1 170.7(10)
C61_2 C64_1 C62_2 C65_1 154.1(6)
C65_1 C64_1 C62_2 C61_1 -136.3(12)
C63_1 C64_1 C62_2 C61_1 27.0(8)
C60_2 C64_1 C62_2 C61_1 34.4(12)
C61_2 C64_1 C62_2 C61_1 17.8(9)
C65_1 C64_1 C62_2 C63_2 -18.1(14)
C63_1 C64_1 C62_2 C63_2 145.3(17)
C60_2 C64_1 C62_2 C63_2 152.6(16)
C61_2 C64_1 C62_2 C63_2 136.0(15)
C65_1 C64_1 C62_2 C61_2 -154.1(6)
C63_1 C64_1 C62_2 C61_2 9.3(5)
C60_2 C64_1 C62_2 C61_2 16.6(8)
C65_1 C64_1 C62_2 C62_1 -155.5(7)
C63_1 C64_1 C62_2 C62_1 7.8(2)
C60_2 C64_1 C62_2 C62_1 15.2(10)
C61_2 C64_1 C62_2 C62_1 -1.4(5)
C65_1 C66_1 C63_2 C62_2 73.7(15)
C61_1 C66_1 C63_2 C62_2 -63.2(13)
C61_2 C66_1 C63_2 C62_2 -43.8(8)
C64_2 C66_1 C63_2 C62_2 -98.2(15)
C62_2 C66_1 C63_2 C64_2 98.2(15)
C65_1 C66_1 C63_2 C64_2 171.9(8)
C61_1 C66_1 C63_2 C64_2 34.9(7)
C61_2 C66_1 C63_2 C64_2 54.3(12)
C62_2 C66_1 C63_2 C61_1 63.2(13)
C65_1 C66_1 C63_2 C61_1 136.9(11)
C61_2 C66_1 C63_2 C61_1 19.4(8)
C64_2 C66_1 C63_2 C61_1 -34.9(7)
C65_1 C62_2 C63_2 C66_1 -43.7(12)
C61_1 C62_2 C63_2 C66_1 96.8(17)
C61_2 C62_2 C63_2 C66_1 100.0(16)
C64_1 C62_2 C63_2 C66_1 -29.4(18)
C62_1 C62_2 C63_2 C66_1 102.6(17)
C66_1 C62_2 C63_2 C64_2 -100.0(16)
C65_1 C62_2 C63_2 C64_2 -143.7(9)
C61_1 C62_2 C63_2 C64_2 -3.2(5)
C61_2 C62_2 C63_2 C64_2 0.0
C64_1 C62_2 C63_2 C64_2 -129.4(18)
C62_1 C62_2 C63_2 C64_2 2.6(6)
C66_1 C62_2 C63_2 C61_1 -96.8(17)
C65_1 C62_2 C63_2 C61_1 -140.5(12)
C61_2 C62_2 C63_2 C61_1 3.2(5)
C64_1 C62_2 C63_2 C61_1 -126.2(19)
C62_1 C62_2 C63_2 C61_1 5.8(4)
C61_2 C61_1 C63_2 C66_1 -39.4(15)
C66_2 C61_1 C63_2 C66_1 164(2)
C62_2 C61_1 C63_2 C66_1 -35.0(10)
C62_1 C61_1 C63_2 C66_1 -48.7(15)
C60_1 C61_1 C63_2 C66_1 151.1(10)
C65_2 C61_1 C63_2 C66_1 150.1(8)
C64_2 C61_1 C63_2 C66_1 147.9(8)
C61_2 C61_1 C63_2 C62_2 -4.3(7)
C66_2 C61_1 C63_2 C62_2 -161(3)
C62_1 C61_1 C63_2 C62_2 -13.7(8)
C66_1 C61_1 C63_2 C62_2 35.0(10)
C60_1 C61_1 C63_2 C62_2 -173.8(11)
C65_2 C61_1 C63_2 C62_2 -174.8(8)
C64_2 C61_1 C63_2 C62_2 -177.0(5)
C61_2 C61_1 C63_2 C64_2 172.7(12)
C66_2 C61_1 C63_2 C64_2 16(3)
C62_2 C61_1 C63_2 C64_2 177.0(5)
C62_1 C61_1 C63_2 C64_2 163.3(11)
C66_1 C61_1 C63_2 C64_2 -147.9(8)
C60_1 C61_1 C63_2 C64_2 3.2(10)
C65_2 C61_1 C63_2 C64_2 2.2(4)
C61_1 C60_1 C64_2 C63_2 4.6(14)
C66_2 C60_1 C64_2 C63_2 4(3)
C61_1 C60_1 C64_2 C65_2 -142(25)
C66_2 C60_1 C64_2 C65_2 -143(26)
C66_2 C60_1 C64_2 C61_1 -1.0(17)
C61_1 C60_1 C64_2 C66_1 -9.0(9)
C66_2 C60_1 C64_2 C66_1 -10(2)
C66_1 C63_2 C64_2 C60_1 -36.9(17)
C62_2 C63_2 C64_2 C60_1 -1.7(14)
C61_1 C63_2 C64_2 C60_1 -4.4(13)
C66_1 C63_2 C64_2 C65_2 -35.3(9)
C62_2 C63_2 C64_2 C65_2 0.0
C61_1 C63_2 C64_2 C65_2 -2.7(4)
C66_1 C63_2 C64_2 C61_1 -32.5(7)
C62_2 C63_2 C64_2 C61_1 2.7(4)
C62_2 C63_2 C64_2 C66_1 35.3(9)
C61_1 C63_2 C64_2 C66_1 32.5(7)
C66_2 C61_1 C64_2 C60_1 1.0(16)
C62_2 C61_1 C64_2 C60_1 172.7(15)
C62_1 C61_1 C64_2 C60_1 21(2)
C66_1 C61_1 C64_2 C60_1 -167.0(13)
C65_2 C61_1 C64_2 C60_1 -1.9(15)
C63_2 C61_1 C64_2 C60_1 175.3(14)
C66_2 C61_1 C64_2 C63_2 -174.4(9)
C62_2 C61_1 C64_2 C63_2 -2.6(4)
C62_1 C61_1 C64_2 C63_2 -154.7(17)
C66_1 C61_1 C64_2 C63_2 17.6(5)
C60_1 C61_1 C64_2 C63_2 -175.3(14)
C65_2 C61_1 C64_2 C63_2 -177.3(4)
C66_2 C61_1 C64_2 C65_2 2.9(5)
C62_2 C61_1 C64_2 C65_2 174.6(9)
C62_1 C61_1 C64_2 C65_2 22.6(15)
C66_1 C61_1 C64_2 C65_2 -165.1(5)
C60_1 C61_1 C64_2 C65_2 1.9(15)
C63_2 C61_1 C64_2 C65_2 177.3(4)
C66_2 C61_1 C64_2 C66_1 168.0(9)
C62_2 C61_1 C64_2 C66_1 -20.2(7)
C62_1 C61_1 C64_2 C66_1 -172.3(15)
C60_1 C61_1 C64_2 C66_1 167.0(13)
C65_2 C61_1 C64_2 C66_1 165.1(5)
C63_2 C61_1 C64_2 C66_1 -17.6(5)
C60_1 C64_2 C65_2 C66_2 34(24)
C63_2 C64_2 C65_2 C66_2 0.0
C61_1 C64_2 C65_2 C66_2 -2.8(5)
C66_1 C64_2 C65_2 C66_2 -13.1(4)
C60_1 C64_2 C65_2 C61_1 37(24)
C63_2 C64_2 C65_2 C61_1 2.8(5)
C66_1 C64_2 C65_2 C61_1 -10.3(4)
C61_2 C61_1 C65_2 C66_2 5.0(8)
C62_2 C61_1 C65_2 C66_2 163(3)
C62_1 C61_1 C65_2 C66_2 5.2(6)
C66_1 C61_1 C65_2 C66_2 -163.8(11)
C60_1 C61_1 C65_2 C66_2 168(7)
C63_2 C61_1 C65_2 C66_2 174.7(9)
C64_2 C61_1 C65_2 C66_2 176.8(5)
C61_2 C61_1 C65_2 C64_2 -171.8(13)
C66_2 C61_1 C65_2 C64_2 -176.8(5)
C62_2 C61_1 C65_2 C64_2 -13(2)
C62_1 C61_1 C65_2 C64_2 -171.6(5)
C66_1 C61_1 C65_2 C64_2 19.3(7)
C60_1 C61_1 C65_2 C64_2 -9(7)
C63_2 C61_1 C65_2 C64_2 -2.2(4)
C61_2 C62_1 C66_2 C61_1 5(2)
C63_1 C62_1 C66_2 C61_1 85(3)
C62_2 C62_1 C66_2 C61_1 -1.6(9)
C61_2 C62_1 C66_2 C65_2 15(3)
C61_1 C62_1 C66_2 C65_2 10.0(10)
C63_1 C62_1 C66_2 C65_2 95(3)
C62_2 C62_1 C66_2 C65_2 8.3(18)
C61_1 C62_1 C66_2 C61_2 -5(2)
C63_1 C62_1 C66_2 C61_2 80(3)
C62_2 C62_1 C66_2 C61_2 -6.6(14)
C61_2 C62_1 C66_2 C60_1 15(3)
C61_1 C62_1 C66_2 C60_1 10.2(15)
C63_1 C62_1 C66_2 C60_1 95(3)
C62_2 C62_1 C66_2 C60_1 9(2)
C61_2 C61_1 C66_2 C62_1 -2.5(12)
C62_2 C61_1 C66_2 C62_1 4(2)
C66_1 C61_1 C66_2 C62_1 -57(3)
C60_1 C61_1 C66_2 C62_1 171.7(12)
C65_2 C61_1 C66_2 C62_1 173.6(7)
C63_2 C61_1 C66_2 C62_1 158(2)
C64_2 C61_1 C66_2 C62_1 170.9(6)
C61_2 C61_1 C66_2 C65_2 -176.1(6)
C62_2 C61_1 C66_2 C65_2 -169.7(17)
C62_1 C61_1 C66_2 C65_2 -173.6(7)
C66_1 C61_1 C66_2 C65_2 130(3)
C60_1 C61_1 C66_2 C65_2 -1.9(11)
C63_2 C61_1 C66_2 C65_2 -16(3)
C64_2 C61_1 C66_2 C65_2 -2.6(4)
C62_2 C61_1 C66_2 C61_2 6.4(10)
C62_1 C61_1 C66_2 C61_2 2.5(12)
C66_1 C61_1 C66_2 C61_2 -54(2)
C60_1 C61_1 C66_2 C61_2 174.2(11)
C65_2 C61_1 C66_2 C61_2 176.1(6)
C63_2 C61_1 C66_2 C61_2 161(3)
C64_2 C61_1 C66_2 C61_2 173.5(11)
C61_2 C61_1 C66_2 C60_1 -174.2(11)
C62_2 C61_1 C66_2 C60_1 -167.8(18)
C62_1 C61_1 C66_2 C60_1 -171.7(12)
C66_1 C61_1 C66_2 C60_1 132(3)
C65_2 C61_1 C66_2 C60_1 1.9(11)
C63_2 C61_1 C66_2 C60_1 -14(3)
C64_2 C61_1 C66_2 C60_1 -0.7(12)
C64_2 C65_2 C66_2 C62_1 -6.6(14)
C61_1 C65_2 C66_2 C62_1 -10.0(10)
C64_2 C65_2 C66_2 C61_1 3.4(6)
C64_2 C65_2 C66_2 C61_2 0.0
C61_1 C65_2 C66_2 C61_2 -3.4(6)
C64_2 C65_2 C66_2 C60_1 -8(6)
C61_1 C65_2 C66_2 C60_1 -11(6)
C61_1 C61_2 C66_2 C62_1 174(3)
C63_1 C61_2 C66_2 C62_1 -19.3(13)
C60_2 C61_2 C66_2 C62_1 -5(2)
C62_2 C61_2 C66_2 C62_1 170(2)
C66_1 C61_2 C66_2 C62_1 -176(2)
C64_1 C61_2 C66_2 C62_1 -89(3)
C62_1 C61_2 C66_2 C61_1 -174(3)
C63_1 C61_2 C66_2 C61_1 166.8(17)
C60_2 C61_2 C66_2 C61_1 -178.4(15)
C62_2 C61_2 C66_2 C61_1 -4.3(7)
C66_1 C61_2 C66_2 C61_1 9.8(6)
C64_1 C61_2 C66_2 C61_1 97(2)
C62_1 C61_2 C66_2 C65_2 -170(2)
C61_1 C61_2 C66_2 C65_2 4.3(7)
C63_1 C61_2 C66_2 C65_2 171.1(13)
C60_2 C61_2 C66_2 C65_2 -174.2(12)
C62_2 C61_2 C66_2 C65_2 0.0
C66_1 C61_2 C66_2 C65_2 14.1(4)
C64_1 C61_2 C66_2 C65_2 101.7(19)
C62_1 C61_2 C66_2 C60_1 -168(3)
C61_1 C61_2 C66_2 C60_1 5.5(11)
C63_1 C61_2 C66_2 C60_1 172.4(14)
C60_2 C61_2 C66_2 C60_1 -172.9(14)
C62_2 C61_2 C66_2 C60_1 1.2(10)
C66_1 C61_2 C66_2 C60_1 15.3(12)
C64_1 C61_2 C66_2 C60_1 103(2)
C64_2 C60_1 C66_2 C62_1 -10(4)
C61_1 C60_1 C66_2 C62_1 -11.0(16)
C64_2 C60_1 C66_2 C61_1 1(2)
C64_2 C60_1 C66_2 C65_2 169(9)
C61_1 C60_1 C66_2 C65_2 168(7)
C64_2 C60_1 C66_2 C61_2 -3(3)
C61_1 C60_1 C66_2 C61_2 -4.7(9)
N1 C1 B1 C21 131.8(4)
C6 C1 B1 C21 -49.1(6)
N1 C1 B1 B2 -89.1(5)
C6 C1 B1 B2 90.0(5)
N1 C1 B1 S1 -16.7(6)
C6 C1 B1 S1 162.4(3)
B2 S1 B1 C21 103.8(4)
B2 S1 B1 C1 -107.4(4)
N3 C31 B2 C51 133.8(4)
C36 C31 B2 C51 -47.9(6)
N3 C31 B2 B1 -86.6(5)
C36 C31 B2 B1 91.7(5)
N3 C31 B2 S1 -16.5(6)
C36 C31 B2 S1 161.8(3)
C21 B1 B2 C51 145.1(4)
C1 B1 B2 C51 4.7(6)
S1 B1 B2 C51 -107.6(4)
C21 B1 B2 C31 4.6(6)
C1 B1 B2 C31 -135.7(4)
S1 B1 B2 C31 111.9(4)
C21 B1 B2 S1 -107.3(4)
C1 B1 B2 S1 112.4(4)
B1 S1 B2 C51 105.4(4)
B1 S1 B2 C31 -104.1(4)
